data_7707342
loop_
_publ_author_name
'Capel Berdiell, Izar'
'Garc\'ia-L\'opez, Victor'
'Howard, Mark J.'
'Clemente-Le\'on, Miguel'
'Halcrow, Malcolm A.'

_publ_section_title
;
 The effect of tether groups on the spin states of
 iron(II)/bis[2,6-di(pyrazol-1-yl)pyridine] complexes.
;
_journal_issue 21
_journal_name_full 'Dalton transactions (Cambridge, England : 2003)'
_journal_page_first 7417
_journal_page_last 7426
_journal_paper_doi 10.1039/d1dt01076j
_journal_volume 50
_journal_year 2021
_chemical_formula_moiety 'C18 H20 N6 O3'
_chemical_formula_sum 'C18 H20 N6 O3'
_chemical_formula_weight 368.40
_chemical_name_systematic
;
Tertbutyl 2-[(2,6-di(pyrazol-1-yl)pyridine)-4-carboxamido]acetate
;
_space_group_crystal_system orthorhombic
_space_group_IT_number 61
_space_group_name_Hall '-P 2ac 2ab'
_space_group_name_H-M_alt 'P b c a'
_atom_sites_solution_hydrogens difmap
_audit_creation_date 2020-07-24
_audit_creation_method
;
Olex2 1.3
(compiled 2020.07.16 svn.r6f6c53a7 for OlexSys, GUI svn.r6139)
;
_audit_update_record
;
2021-03-30 deposited with the CCDC.	2021-05-04 downloaded from the CCDC.
;
_cell_angle_alpha 90
_cell_angle_beta 90
_cell_angle_gamma 90
_cell_formula_units_Z 8
_cell_length_a 12.2001(2)
_cell_length_b 10.0229(2)
_cell_length_c 30.9937(4)
_cell_measurement_reflns_used 4891
_cell_measurement_temperature 150.01(10)
_cell_measurement_theta_max 73.44
_cell_measurement_theta_min 4.38
_cell_volume 3789.92(11)
_computing_cell_refinement 'CrysAlisPro, Agilent Technologies'
_computing_data_collection 'CrysAlisPro, Agilent Technologies'
_computing_data_reduction 'CrysAlisPro, Agilent Technologies'
_computing_molecular_graphics 'XSEED (Barbour, 2001)'
_computing_publication_material 'Olex2 1.3 (Dolomanov et al., 2009)'
_computing_structure_refinement 'SHELXL 2018/3 (Sheldrick, 2015)'
_computing_structure_solution 'SHELXS (Sheldrick, 2015)'
_diffrn_ambient_environment N~2~
_diffrn_ambient_temperature 150(2)
_diffrn_detector 'CCD plate'
_diffrn_detector_area_resol_mean 5.3095
_diffrn_detector_type Atlas
_diffrn_measured_fraction_theta_full 0.987
_diffrn_measured_fraction_theta_max 0.975
_diffrn_measurement_device_type 'SuperNova, Dual, Cu at zero, Atlas'
_diffrn_measurement_method '\w scans'
_diffrn_radiation_monochromator mirror
_diffrn_radiation_probe x-ray
_diffrn_radiation_type CuK\a
_diffrn_radiation_wavelength 1.54184
_diffrn_reflns_av_R_equivalents 0.0209
_diffrn_reflns_av_unetI/netI 0.0214
_diffrn_reflns_Laue_measured_fraction_full 0.987
_diffrn_reflns_Laue_measured_fraction_max 0.975
_diffrn_reflns_limit_h_max 15
_diffrn_reflns_limit_h_min -14
_diffrn_reflns_limit_k_max 9
_diffrn_reflns_limit_k_min -12
_diffrn_reflns_limit_l_max 38
_diffrn_reflns_limit_l_min -26
_diffrn_reflns_number 9262
_diffrn_reflns_point_group_measured_fraction_full 0.987
_diffrn_reflns_point_group_measured_fraction_max 0.975
_diffrn_reflns_theta_full 72.000
_diffrn_reflns_theta_max 73.460
_diffrn_reflns_theta_min 4.613
_diffrn_source 'micro-focus sealed X-ray tube'
_diffrn_source_type 'SuperNova (Cu) X-ray Source'
_exptl_absorpt_coefficient_mu 0.756
_exptl_absorpt_correction_T_max 1.000
_exptl_absorpt_correction_T_min 0.726
_exptl_absorpt_correction_type multi-scan
_exptl_absorpt_process_details
;
CrysAlisPro 1.171.39.46 (Rigaku Oxford Diffraction, 2018)
Empirical absorption correction using spherical harmonics,
 implemented in SCALE3 ABSPACK scaling algorithm.
;
_exptl_crystal_colour colourless
_exptl_crystal_density_diffrn 1.291
_exptl_crystal_description plate
_exptl_crystal_F_000 1552
_exptl_crystal_recrystallization_method 'Re-crystallisation from solvent: chloroform'
_exptl_crystal_size_max 0.30
_exptl_crystal_size_mid 0.30
_exptl_crystal_size_min 0.08
_refine_diff_density_max 0.245
_refine_diff_density_min -0.178
_refine_diff_density_rms 0.036
_refine_ls_extinction_method none
_refine_ls_goodness_of_fit_ref 1.055
_refine_ls_hydrogen_treatment refxyz
_refine_ls_matrix_type full
_refine_ls_number_parameters 304
_refine_ls_number_reflns 3726
_refine_ls_number_restraints 0
_refine_ls_restrained_S_all 1.055
_refine_ls_R_factor_all 0.0464
_refine_ls_R_factor_gt 0.0397
_refine_ls_shift/su_max 0.000
_refine_ls_shift/su_mean 0.000
_refine_ls_structure_factor_coef Fsqd
_refine_ls_weighting_details 'w=1/[\s^2^(Fo^2^)+(0.0555P)^2^+0.9435P] where P=(Fo^2^+2Fc^2^)/3'
_refine_ls_weighting_scheme calc
_refine_ls_wR_factor_gt 0.1055
_refine_ls_wR_factor_ref 0.1112
_reflns_Friedel_coverage 0.000
_reflns_number_gt 3229
_reflns_number_total 3726
_reflns_threshold_expression 'I > 2\s(I)'
_cod_data_source_file d1dt01076j2.cif
_cod_data_source_block conmatbu
_cod_depositor_comments 'Adding full bibliography for 7707339--7707346.cif.'
_cod_original_cell_volume 3789.93(10)
_cod_database_code 7707342
_shelx_shelxl_version_number 2018/3
_shelx_space_group_comment
;
The symmetry employed for this shelxl refinement is uniquely defined
by the following loop, which should always be used as a source of
symmetry information in preference to the above space-group names.
They are only intended as comments.
;
_reflns_odcompleteness_completeness 99.90
_reflns_odcompleteness_iscentric 1
_reflns_odcompleteness_theta 66.97
_olex2_refinement_description
;
1. Fixed Uiso
 At 1.2 times of:
  All C(H) groups, All C(H,H) groups, All N(H) groups
 At 1.5 times of:
  All C(H,H,H) groups
;
_olex2_submission_special_instructions 'No special instructions were received'
_oxdiff_exptl_absorpt_empirical_details
;
Empirical correction (ABSPACK) includes:
- Absorption correction using spherical harmonics
- Frame scaling
;
_oxdiff_exptl_absorpt_empirical_full_max 1.607
_oxdiff_exptl_absorpt_empirical_full_min 0.693

loop_
_space_group_symop_operation_xyz
'x, y, z'
'-x+1/2, -y, z+1/2'
'x+1/2, -y+1/2, -z'
'-x, y+1/2, -z+1/2'
'-x, -y, -z'
'x-1/2, y, -z-1/2'
'-x-1/2, y-1/2, z'
'x, -y-1/2, z-1/2'

loop_
_atom_site_label
_atom_site_type_symbol
_atom_site_fract_x
_atom_site_fract_y
_atom_site_fract_z
_atom_site_U_iso_or_equiv
_atom_site_adp_type
_atom_site_occupancy
_atom_site_site_symmetry_order
_atom_site_calc_flag
_atom_site_refinement_flags_posn
_atom_site_refinement_flags_adp
_atom_site_refinement_flags_occupancy
_atom_site_disorder_assembly
_atom_site_disorder_group
N1 N 0.61128(10) 0.58892(12) 0.42022(4) 0.0335(3) Uani 1 1 d . . . . .
C2 C 0.55454(13) 0.49109(14) 0.43894(4) 0.0348(3) Uani 1 1 d . . . . .
C3 C 0.44243(13) 0.47510(13) 0.43607(4) 0.0333(3) Uani 1 1 d . . . . .
H3 H 0.4058(14) 0.4033(19) 0.4501(6) 0.040 Uiso 1 1 d . U . . .
C4 C 0.38501(12) 0.56880(12) 0.41201(4) 0.0289(3) Uani 1 1 d . . . . .
C5 C 0.44070(11) 0.67351(13) 0.39224(4) 0.0274(3) Uani 1 1 d . . . . .
H5 H 0.4070(13) 0.7389(17) 0.3751(5) 0.033 Uiso 1 1 d . U . . .
C6 C 0.55377(11) 0.67728(13) 0.39749(4) 0.0295(3) Uani 1 1 d . . . . .
N7 N 0.61916(12) 0.39969(13) 0.46251(4) 0.0418(3) Uani 1 1 d . . . . .
N8 N 0.57145(14) 0.29225(14) 0.48202(4) 0.0512(4) Uani 1 1 d . . . . .
C9 C 0.6562(2) 0.2297(2) 0.50034(6) 0.0605(6) Uani 1 1 d . . . . .
H9 H 0.6359(19) 0.151(3) 0.5171(8) 0.073 Uiso 1 1 d . U . . .
C10 C 0.7546(2) 0.2938(2) 0.49299(5) 0.0593(6) Uani 1 1 d . . . . .
H10 H 0.8283(19) 0.273(3) 0.4999(8) 0.071 Uiso 1 1 d . U . . .
C11 C 0.72958(16) 0.4041(2) 0.46848(5) 0.0502(4) Uani 1 1 d . . . . .
H11 H 0.7799(18) 0.472(2) 0.4558(7) 0.060 Uiso 1 1 d . U . . .
N12 N 0.61706(9) 0.77734(11) 0.37733(4) 0.0315(3) Uani 1 1 d . . . . .
N13 N 0.56782(10) 0.88642(12) 0.35964(4) 0.0347(3) Uani 1 1 d . . . . .
C14 C 0.65071(13) 0.95720(16) 0.34372(5) 0.0378(3) Uani 1 1 d . . . . .
H14 H 0.6364(15) 1.043(2) 0.3299(6) 0.045 Uiso 1 1 d . U . . .
C15 C 0.75191(13) 0.89453(17) 0.35070(5) 0.0394(3) Uani 1 1 d . . . . .
H15 H 0.8216(16) 0.9279(19) 0.3422(6) 0.047 Uiso 1 1 d . U . . .
C16 C 0.72813(12) 0.78044(16) 0.37223(5) 0.0363(3) Uani 1 1 d . . . . .
H16 H 0.7691(15) 0.7103(19) 0.3825(6) 0.044 Uiso 1 1 d . U . . .
C17 C 0.26404(12) 0.54779(12) 0.40623(4) 0.0292(3) Uani 1 1 d . . . . .
O18 O 0.22513(9) 0.43385(9) 0.40657(4) 0.0412(3) Uani 1 1 d . . . . .
N19 N 0.20421(10) 0.65736(11) 0.40051(4) 0.0297(2) Uani 1 1 d . . . . .
H19 H 0.2348(14) 0.7354(19) 0.4024(6) 0.036 Uiso 1 1 d . U . . .
C20 C 0.09040(11) 0.65178(13) 0.38775(5) 0.0329(3) Uani 1 1 d . . . . .
H20A H 0.0696(14) 0.5590(19) 0.3852(6) 0.040 Uiso 1 1 d . U . . .
H20B H 0.0434(14) 0.6922(19) 0.4097(6) 0.040 Uiso 1 1 d . U . . .
C21 C 0.06849(11) 0.71901(14) 0.34501(5) 0.0363(3) Uani 1 1 d . . . . .
O22 O -0.02300(9) 0.74254(15) 0.33258(5) 0.0637(4) Uani 1 1 d . . . . .
O23 O 0.16025(8) 0.74449(10) 0.32379(3) 0.0341(2) Uani 1 1 d . . . . .
C24 C 0.15951(13) 0.80802(15) 0.28063(5) 0.0378(3) Uani 1 1 d . . . . .
C25 C 0.1066(2) 0.7145(2) 0.24850(7) 0.0590(5) Uani 1 1 d . . . . .
H25A H 0.115(2) 0.750(3) 0.2185(9) 0.088 Uiso 1 1 d . U . . .
H25B H 0.033(2) 0.702(3) 0.2570(9) 0.088 Uiso 1 1 d . U . . .
H25C H 0.145(2) 0.619(3) 0.2501(9) 0.088 Uiso 1 1 d . U . . .
C26 C 0.1047(2) 0.94283(19) 0.28283(7) 0.0598(5) Uani 1 1 d . . . . .
H26A H 0.027(2) 0.937(3) 0.2885(9) 0.090 Uiso 1 1 d . U . . .
H26B H 0.119(2) 0.992(3) 0.2540(9) 0.090 Uiso 1 1 d . U . . .
H26C H 0.135(2) 0.995(3) 0.3060(10) 0.090 Uiso 1 1 d . U . . .
C27 C 0.28079(17) 0.8237(3) 0.27155(7) 0.0586(5) Uani 1 1 d . . . . .
H27A H 0.291(2) 0.864(3) 0.2430(9) 0.088 Uiso 1 1 d . U . . .
H27B H 0.316(2) 0.881(3) 0.2945(9) 0.088 Uiso 1 1 d . U . . .
H27C H 0.313(2) 0.735(3) 0.2720(9) 0.088 Uiso 1 1 d . U . . .

loop_
_atom_site_aniso_label
_atom_site_aniso_U_11
_atom_site_aniso_U_22
_atom_site_aniso_U_33
_atom_site_aniso_U_23
_atom_site_aniso_U_13
_atom_site_aniso_U_12
N1 0.0382(6) 0.0319(6) 0.0305(6) -0.0063(5) -0.0061(5) 0.0107(5)
C2 0.0544(9) 0.0259(6) 0.0242(6) -0.0042(5) -0.0069(6) 0.0131(6)
C3 0.0492(8) 0.0223(6) 0.0283(6) 0.0008(5) 0.0001(6) 0.0050(6)
C4 0.0402(7) 0.0206(6) 0.0258(6) -0.0027(5) 0.0006(5) 0.0036(5)
C5 0.0337(7) 0.0208(6) 0.0278(6) 0.0000(5) 0.0001(5) 0.0041(5)
C6 0.0367(7) 0.0247(6) 0.0272(6) -0.0045(5) 0.0005(5) 0.0053(5)
N7 0.0609(8) 0.0342(6) 0.0304(6) -0.0029(5) -0.0110(6) 0.0185(6)
N8 0.0843(11) 0.0338(7) 0.0357(6) 0.0027(5) -0.0119(7) 0.0177(7)
C9 0.1037(17) 0.0432(10) 0.0346(8) 0.0004(7) -0.0148(9) 0.0312(11)
C10 0.0794(14) 0.0648(12) 0.0336(8) -0.0073(8) -0.0163(9) 0.0428(11)
C11 0.0603(11) 0.0564(10) 0.0339(7) -0.0109(7) -0.0118(7) 0.0270(9)
N12 0.0293(6) 0.0303(6) 0.0350(6) -0.0044(5) 0.0011(5) 0.0040(4)
N13 0.0329(6) 0.0291(6) 0.0422(6) 0.0008(5) 0.0056(5) 0.0032(5)
C14 0.0379(8) 0.0354(8) 0.0402(8) -0.0040(6) 0.0068(6) -0.0036(6)
C15 0.0314(7) 0.0487(9) 0.0382(7) -0.0133(6) 0.0047(6) -0.0065(7)
C16 0.0288(7) 0.0433(8) 0.0369(7) -0.0101(6) -0.0020(6) 0.0039(6)
C17 0.0403(7) 0.0191(6) 0.0283(6) 0.0008(5) 0.0053(5) -0.0013(5)
O18 0.0456(6) 0.0177(4) 0.0602(7) 0.0024(4) 0.0058(5) -0.0024(4)
N19 0.0359(6) 0.0171(5) 0.0359(6) 0.0010(4) 0.0005(5) -0.0034(4)
C20 0.0318(7) 0.0223(6) 0.0448(8) 0.0006(6) 0.0077(6) -0.0041(5)
C21 0.0267(6) 0.0259(6) 0.0563(9) 0.0072(6) 0.0018(6) 0.0005(5)
O22 0.0272(6) 0.0677(9) 0.0962(10) 0.0359(8) -0.0011(6) 0.0058(5)
O23 0.0276(5) 0.0353(5) 0.0395(5) 0.0089(4) -0.0019(4) -0.0027(4)
C24 0.0424(8) 0.0326(7) 0.0384(7) 0.0102(6) -0.0060(6) -0.0028(6)
C25 0.0834(14) 0.0450(9) 0.0485(10) 0.0076(8) -0.0190(10) -0.0145(10)
C26 0.0821(14) 0.0354(8) 0.0619(11) 0.0142(8) 0.0060(11) 0.0083(9)
C27 0.0507(10) 0.0756(14) 0.0496(10) 0.0240(10) 0.0048(8) -0.0080(10)

loop_
_atom_type_symbol
_atom_type_description
_atom_type_scat_dispersion_real
_atom_type_scat_dispersion_imag
_atom_type_scat_source
C C 0.0181 0.0091 'International Tables Vol C Tables 4.2.6.8 and 6.1.1.4'
H H 0.0000 0.0000 'International Tables Vol C Tables 4.2.6.8 and 6.1.1.4'
N N 0.0311 0.0180 'International Tables Vol C Tables 4.2.6.8 and 6.1.1.4'
O O 0.0492 0.0322 'International Tables Vol C Tables 4.2.6.8 and 6.1.1.4'

loop_
_geom_angle_atom_site_label_1
_geom_angle_atom_site_label_2
_geom_angle_atom_site_label_3
_geom_angle
_geom_angle_site_symmetry_1
_geom_angle_site_symmetry_3
_geom_angle_publ_flag
C6 N1 C2 116.48(13) . . ?
N1 C2 C3 124.89(13) . . ?
N1 C2 N7 114.36(14) . . ?
C3 C2 N7 120.75(14) . . ?
C2 C3 H3 121.5(11) . . ?
C2 C3 C4 117.13(13) . . ?
C4 C3 H3 121.3(11) . . ?
C3 C4 C5 119.99(14) . . ?
C3 C4 C17 117.72(12) . . ?
C5 C4 C17 122.19(12) . . ?
C4 C5 H5 124.2(10) . . ?
C6 C5 C4 116.96(12) . . ?
C6 C5 H5 118.8(10) . . ?
N1 C6 C5 124.54(13) . . ?
N1 C6 N12 114.74(13) . . ?
C5 C6 N12 120.71(12) . . ?
N8 N7 C2 120.18(15) . . ?
C11 N7 C2 127.03(16) . . ?
C11 N7 N8 112.78(14) . . ?
C9 N8 N7 103.20(18) . . ?
N8 C9 H9 114.2(14) . . ?
N8 C9 C10 112.63(18) . . ?
C10 C9 H9 133.1(14) . . ?
C9 C10 H10 133.1(16) . . ?
C11 C10 C9 105.75(18) . . ?
C11 C10 H10 121.0(16) . . ?
N7 C11 C10 105.6(2) . . ?
N7 C11 H11 125.4(13) . . ?
C10 C11 H11 128.9(13) . . ?
N13 N12 C6 120.46(11) . . ?
N13 N12 C16 111.90(12) . . ?
C16 N12 C6 127.64(12) . . ?
C14 N13 N12 104.01(12) . . ?
N13 C14 H14 119.8(11) . . ?
N13 C14 C15 111.91(14) . . ?
C15 C14 H14 128.3(11) . . ?
C14 C15 H15 126.0(12) . . ?
C16 C15 C14 105.40(13) . . ?
C16 C15 H15 128.6(12) . . ?
N12 C16 H16 118.8(11) . . ?
C15 C16 N12 106.78(14) . . ?
C15 C16 H16 134.4(11) . . ?
O18 C17 C4 120.39(12) . . ?
O18 C17 N19 123.55(13) . . ?
N19 C17 C4 116.06(11) . . ?
C17 N19 H19 119.9(11) . . ?
C17 N19 C20 122.12(11) . . ?
C20 N19 H19 117.8(11) . . ?
N19 C20 H20A 108.2(10) . . ?
N19 C20 H20B 111.0(10) . . ?
N19 C20 C21 113.14(11) . . ?
H20A C20 H20B 107.5(15) . . ?
C21 C20 H20A 108.0(10) . . ?
C21 C20 H20B 108.8(10) . . ?
O22 C21 C20 122.15(14) . . ?
O22 C21 O23 125.98(15) . . ?
O23 C21 C20 111.86(12) . . ?
C21 O23 C24 121.77(11) . . ?
O23 C24 C25 109.30(12) . . ?
O23 C24 C26 110.28(14) . . ?
O23 C24 C27 101.90(12) . . ?
C25 C24 C27 111.04(17) . . ?
C26 C24 C25 113.31(16) . . ?
C26 C24 C27 110.41(17) . . ?
C24 C25 H25A 110.4(16) . . ?
C24 C25 H25B 107.7(17) . . ?
C24 C25 H25C 109.8(15) . . ?
H25A C25 H25B 114(2) . . ?
H25A C25 H25C 109(2) . . ?
H25B C25 H25C 107(2) . . ?
C24 C26 H26A 112.7(17) . . ?
C24 C26 H26B 108.1(15) . . ?
C24 C26 H26C 110.1(17) . . ?
H26A C26 H26B 111(2) . . ?
H26A C26 H26C 106(2) . . ?
H26B C26 H26C 109(2) . . ?
C24 C27 H27A 109.2(16) . . ?
C24 C27 H27B 110.2(16) . . ?
C24 C27 H27C 107.3(16) . . ?
H27A C27 H27B 110(2) . . ?
H27A C27 H27C 110(2) . . ?
H27B C27 H27C 110(2) . . ?

loop_
_geom_bond_atom_site_label_1
_geom_bond_atom_site_label_2
_geom_bond_distance
_geom_bond_site_symmetry_2
_geom_bond_publ_flag
N1 C2 1.333(2) . ?
N1 C6 1.3316(18) . ?
C2 C3 1.380(2) . ?
C2 N7 1.4122(18) . ?
C3 H3 0.952(19) . ?
C3 C4 1.3889(19) . ?
C4 C5 1.3924(19) . ?
C4 C17 1.501(2) . ?
C5 H5 0.939(17) . ?
C5 C6 1.3896(19) . ?
C6 N12 1.4115(18) . ?
N7 N8 1.365(2) . ?
N7 C11 1.361(2) . ?
N8 C9 1.336(2) . ?
C9 H9 0.98(3) . ?
C9 C10 1.381(3) . ?
C10 H10 0.95(2) . ?
C10 C11 1.375(3) . ?
C11 H11 0.99(2) . ?
N12 N13 1.3627(16) . ?
N12 C16 1.3645(18) . ?
N13 C14 1.3302(19) . ?
C14 H14 0.98(2) . ?
C14 C15 1.402(2) . ?
C15 H15 0.95(2) . ?
C15 C16 1.355(2) . ?
C16 H16 0.919(19) . ?
C17 O18 1.2368(16) . ?
C17 N19 1.3305(17) . ?
N19 H19 0.869(19) . ?
N19 C20 1.4448(18) . ?
C20 H20A 0.968(19) . ?
C20 H20B 0.978(18) . ?
C20 C21 1.510(2) . ?
C21 O22 1.2041(18) . ?
C21 O23 1.3232(17) . ?
O23 C24 1.4816(17) . ?
C24 C25 1.512(2) . ?
C24 C26 1.509(2) . ?
C24 C27 1.514(2) . ?
C25 H25A 1.00(3) . ?
C25 H25B 0.95(3) . ?
C25 H25C 1.06(3) . ?
C26 H26A 0.97(3) . ?
C26 H26B 1.04(3) . ?
C26 H26C 0.96(3) . ?
C27 H27A 0.98(3) . ?
C27 H27B 1.01(3) . ?
C27 H27C 0.97(3) . ?

loop_
_geom_hbond_atom_site_label_D
_geom_hbond_atom_site_label_H
_geom_hbond_atom_site_label_A
_geom_hbond_distance_DH
_geom_hbond_distance_HA
_geom_hbond_distance_DA
_geom_hbond_angle_DHA
_geom_hbond_site_symmetry_A
_geom_hbond_publ_flag
N19 H19 O18 0.869(19) 2.052(19) 2.9083(14) 168.3(16) 7_665 yes

loop_
_geom_torsion_atom_site_label_1
_geom_torsion_atom_site_label_2
_geom_torsion_atom_site_label_3
_geom_torsion_atom_site_label_4
_geom_torsion
_geom_torsion_site_symmetry_1
_geom_torsion_site_symmetry_2
_geom_torsion_site_symmetry_3
_geom_torsion_site_symmetry_4
_geom_torsion_publ_flag
N1 C2 C3 C4 -0.4(2) . . . . ?
N1 C2 N7 N8 -177.78(12) . . . . ?
N1 C2 N7 C11 1.6(2) . . . . ?
N1 C6 N12 N13 -168.33(11) . . . . ?
N1 C6 N12 C16 12.41(19) . . . . ?
C2 N1 C6 C5 -0.04(19) . . . . ?
C2 N1 C6 N12 -178.53(11) . . . . ?
C2 C3 C4 C5 -0.31(18) . . . . ?
C2 C3 C4 C17 176.14(12) . . . . ?
C2 N7 N8 C9 179.44(13) . . . . ?
C2 N7 C11 C10 -179.32(13) . . . . ?
C3 C2 N7 N8 1.48(19) . . . . ?
C3 C2 N7 C11 -179.11(14) . . . . ?
C3 C4 C5 C6 0.74(18) . . . . ?
C3 C4 C17 O18 -28.59(18) . . . . ?
C3 C4 C17 N19 151.98(12) . . . . ?
C4 C5 C6 N1 -0.58(19) . . . . ?
C4 C5 C6 N12 177.83(11) . . . . ?
C4 C17 N19 C20 169.93(11) . . . . ?
C5 C4 C17 O18 147.77(13) . . . . ?
C5 C4 C17 N19 -31.66(18) . . . . ?
C5 C6 N12 N13 13.11(18) . . . . ?
C5 C6 N12 C16 -166.15(13) . . . . ?
C6 N1 C2 C3 0.53(19) . . . . ?
C6 N1 C2 N7 179.75(11) . . . . ?
C6 N12 N13 C14 -179.66(12) . . . . ?
C6 N12 C16 C15 179.36(12) . . . . ?
N7 C2 C3 C4 -179.54(12) . . . . ?
N7 N8 C9 C10 -0.05(19) . . . . ?
N8 N7 C11 C10 0.12(18) . . . . ?
N8 C9 C10 C11 0.1(2) . . . . ?
C9 C10 C11 N7 -0.14(18) . . . . ?
C11 N7 N8 C9 -0.05(17) . . . . ?
N12 N13 C14 C15 0.42(16) . . . . ?
N13 N12 C16 C15 0.05(16) . . . . ?
N13 C14 C15 C16 -0.40(17) . . . . ?
C14 C15 C16 N12 0.20(16) . . . . ?
C16 N12 N13 C14 -0.29(15) . . . . ?
C17 C4 C5 C6 -175.54(11) . . . . ?
C17 N19 C20 C21 -118.63(14) . . . . ?
O18 C17 N19 C20 -9.5(2) . . . . ?
N19 C20 C21 O22 -168.07(15) . . . . ?
N19 C20 C21 O23 13.22(17) . . . . ?
C20 C21 O23 C24 178.89(12) . . . . ?
C21 O23 C24 C25 -65.90(19) . . . . ?
C21 O23 C24 C26 59.30(19) . . . . ?
C21 O23 C24 C27 176.55(15) . . . . ?
O22 C21 O23 C24 0.2(2) . . . . ?
